data_4060518
loop_
_publ_author_name
'Liddle, Stephen T.'
'Arnold, Polly L.'

_publ_section_title
;
Synthesis of Heteroleptic Cerium(III) Anionic Amido-Tethered N-Heterocyclic 
Carbene Complexes
;
_journal_issue 11
_journal_name_full Organometallics
_journal_page_first 2597
_journal_page_last 2605
_journal_paper_doi 10.1021/om050061b
_journal_volume 24
_journal_year 2005
_chemical_formula_moiety 'C16 H32 Ce I3 O4'
_chemical_formula_sum 'C16 H32 Ce I3 O4'
_chemical_formula_weight 809.24
_space_group_IT_number 14
_symmetry_cell_setting monoclinic
_symmetry_space_group_name_Hall '-P 2ybc'
_symmetry_space_group_name_H-M 'P 1 21/c 1'
_atom_sites_solution_hydrogens geom
_atom_sites_solution_primary direct
_atom_sites_solution_secondary difmap
_audit_creation_method 'enCIFer editing of SHELXL97 CIF output'
_cell_angle_alpha 90.00
_cell_angle_beta 92.716(2)
_cell_angle_gamma 90.00
_cell_formula_units_Z 4
_cell_length_a 8.7062(13)
_cell_length_b 17.339(3)
_cell_length_c 16.627(2)
_cell_measurement_reflns_used 16594
_cell_measurement_temperature 150(2)
_cell_measurement_theta_max 27.54
_cell_measurement_theta_min 2.34
_cell_volume 2507.1(6)
_computing_cell_refinement 'Bruker SAINT version 6.36a (Bruker, 2000)'
_computing_data_collection 'Bruker SMART version 5.625 (Bruker, 2001)'
_computing_data_reduction 'Bruker SAINT; Bruker SHELXTL (Bruker, 2001)'
_computing_molecular_graphics 'Bruker SHELXTL'
_computing_publication_material 'enCIFer(Allen et al.,2004);PLATON(Spek,2003)'
_computing_structure_refinement 'SHELXL-97 (Sheldrick, 1997)'
_computing_structure_solution 'Bruker SHELXTL'
_diffrn_ambient_temperature 150(2)
_diffrn_measured_fraction_theta_full 0.999
_diffrn_measured_fraction_theta_max 0.993
_diffrn_measurement_device_type 'Bruker SMART 1000 CCD diffractometer'
_diffrn_measurement_method '\w rotation with narrow frames'
_diffrn_radiation_monochromator graphite
_diffrn_radiation_source 'normal-focus sealed tube'
_diffrn_radiation_type MoK\a
_diffrn_radiation_wavelength 0.71073
_diffrn_reflns_av_R_equivalents 0.038
_diffrn_reflns_av_sigmaI/netI 0.028
_diffrn_reflns_limit_h_max 11
_diffrn_reflns_limit_h_min -11
_diffrn_reflns_limit_k_max 22
_diffrn_reflns_limit_k_min -22
_diffrn_reflns_limit_l_max 21
_diffrn_reflns_limit_l_min -21
_diffrn_reflns_number 27944
_diffrn_reflns_theta_full 26.00
_diffrn_reflns_theta_max 27.56
_diffrn_reflns_theta_min 2.34
_diffrn_standards_decay_% 0
_diffrn_standards_interval_count .
_diffrn_standards_number 0
_exptl_absorpt_coefficient_mu 5.524
_exptl_absorpt_correction_T_max 0.3170
_exptl_absorpt_correction_T_min 0.2219
_exptl_absorpt_correction_type multi-scan
_exptl_absorpt_process_details '(SADABS; Bruker, 2001)'
_exptl_crystal_colour coloulress
_exptl_crystal_density_diffrn 2.144
_exptl_crystal_density_method 'not measured'
_exptl_crystal_description block
_exptl_crystal_F_000 1508
_exptl_crystal_size_max 0.39
_exptl_crystal_size_mid 0.37
_exptl_crystal_size_min 0.27
_refine_diff_density_max 1.447
_refine_diff_density_min -2.234
_refine_diff_density_rms 0.182
_refine_ls_extinction_method none
_refine_ls_goodness_of_fit_ref 1.063
_refine_ls_hydrogen_treatment constr
_refine_ls_matrix_type full
_refine_ls_number_parameters 217
_refine_ls_number_reflns 5762
_refine_ls_number_restraints 1
_refine_ls_restrained_S_all 1.063
_refine_ls_R_factor_all 0.0373
_refine_ls_R_factor_gt 0.0315
_refine_ls_shift/su_max 0.001
_refine_ls_shift/su_mean 0.000
_refine_ls_structure_factor_coef Fsqd
_refine_ls_weighting_details 'calc w=1/[\s^2^(Fo^2^)+(0.0487P)^2^+4.3985P] where P=(Fo^2^+2Fc^2^)/3'
_refine_ls_weighting_scheme calc
_refine_ls_wR_factor_gt 0.0790
_refine_ls_wR_factor_ref 0.0829
_reflns_number_gt 5072
_reflns_number_total 5762
_reflns_threshold_expression I>2\s(I)
_cod_depositor_comments
;
The following automatic conversions were performed:
'_symmetry_cell_setting' value 'Monoclinic' changed to 'monoclinic'
according to '/home/saulius/struct/CIF-dictionaries/cif_core.dic'
dictionary named 'cif_core.dic' version 2.4.1 from 2010-06-29.

Automatic conversion script
Id: cif_fix_enum 1527 2010-12-29 10:47:43Z saulius 
;
_cod_original_sg_symbol_H-M 'P 21/c'
_cod_database_code 4060518

loop_
_symmetry_equiv_pos_as_xyz
'x, y, z'
'-x, y+1/2, -z+1/2'
'-x, -y, -z'
'x, -y-1/2, z-1/2'

loop_
_atom_site_label
_atom_site_type_symbol
_atom_site_fract_x
_atom_site_fract_y
_atom_site_fract_z
_atom_site_U_iso_or_equiv
_atom_site_adp_type
_atom_site_occupancy
_atom_site_symmetry_multiplicity
_atom_site_calc_flag
_atom_site_refinement_flags
_atom_site_disorder_assembly
_atom_site_disorder_group
Ce1 Ce 0.35271(2) 0.690641(12) 0.288529(12) 0.01480(7) Uani 1 1 d . . .
I1 I 0.35048(3) 0.513676(16) 0.338623(19) 0.02930(9) Uani 1 1 d . . .
I2 I 0.58489(3) 0.667861(19) 0.153862(17) 0.02738(8) Uani 1 1 d . . .
I3 I 0.11475(3) 0.738708(19) 0.414869(17) 0.02966(9) Uani 1 1 d . . .
O1 O 0.5729(3) 0.67202(17) 0.38672(16) 0.0190(6) Uani 1 1 d . . .
C1 C 0.7116(5) 0.6256(3) 0.3772(2) 0.0217(8) Uani 1 1 d . . .
H1A H 0.7925 0.6567 0.3528 0.026 Uiso 1 1 calc R . .
H1B H 0.6883 0.5803 0.3425 0.026 Uiso 1 1 calc R . .
C2 C 0.7632(5) 0.6002(3) 0.4611(3) 0.0263(9) Uani 1 1 d . . .
H2A H 0.8764 0.5951 0.4667 0.032 Uiso 1 1 calc R . .
H2B H 0.7151 0.5506 0.4754 0.032 Uiso 1 1 calc R . .
C3 C 0.7060(5) 0.6664(3) 0.5127(3) 0.0241(9) Uani 1 1 d . . .
H3A H 0.6967 0.6502 0.5693 0.029 Uiso 1 1 calc R . .
H3B H 0.7752 0.7116 0.5110 0.029 Uiso 1 1 calc R . .
C4 C 0.5511(5) 0.6835(3) 0.4726(3) 0.0260(9) Uani 1 1 d . . .
H4A H 0.4720 0.6479 0.4920 0.031 Uiso 1 1 calc R . .
H4B H 0.5195 0.7372 0.4835 0.031 Uiso 1 1 calc R . .
O2 O 0.4794(4) 0.82015(17) 0.3216(2) 0.0278(7) Uani 1 1 d . . .
C5 C 0.6429(6) 0.8376(3) 0.3282(4) 0.0416(13) Uani 1 1 d . . .
H5A H 0.6784 0.8586 0.2769 0.050 Uiso 1 1 calc R . .
H5B H 0.7034 0.7908 0.3425 0.050 Uiso 1 1 calc R . .
C6 C 0.6587(10) 0.8973(5) 0.3947(5) 0.080(3) Uani 1 1 d . . .
H6A H 0.7078 0.8742 0.4440 0.096 Uiso 1 1 calc R . .
H6B H 0.7227 0.9411 0.3777 0.096 Uiso 1 1 calc R . .
C7 C 0.4982(10) 0.9244(4) 0.4105(4) 0.0591(19) Uani 1 1 d . . .
H7A H 0.4640 0.9042 0.4624 0.071 Uiso 1 1 calc R . .
H7B H 0.4925 0.9814 0.4112 0.071 Uiso 1 1 calc R . .
C8 C 0.4029(6) 0.8917(3) 0.3409(3) 0.0344(11) Uani 1 1 d . . .
H8A H 0.2962 0.8819 0.3563 0.041 Uiso 1 1 calc R . .
H8B H 0.4005 0.9274 0.2944 0.041 Uiso 1 1 calc R . .
O3 O 0.2262(3) 0.79445(19) 0.20250(19) 0.0264(7) Uani 1 1 d . . .
C9 C 0.3021(5) 0.8389(3) 0.1414(3) 0.0280(10) Uani 1 1 d . . .
H9A H 0.3166 0.8070 0.0929 0.034 Uiso 1 1 calc R . .
H9B H 0.4039 0.8573 0.1624 0.034 Uiso 1 1 calc R . .
C10 C 0.1968(7) 0.9059(3) 0.1216(4) 0.0419(13) Uani 1 1 d . . .
H10A H 0.2223 0.9507 0.1567 0.050 Uiso 1 1 calc R . .
H10B H 0.2033 0.9217 0.0646 0.050 Uiso 1 1 calc R . .
C11 C 0.0429(8) 0.8754(4) 0.1370(5) 0.073(2) Uani 1 1 d D . .
H11A H -0.0044 0.8520 0.0875 0.088 Uiso 1 1 calc R . .
H11B H -0.0248 0.9173 0.1548 0.088 Uiso 1 1 calc R . .
C12 C 0.0641(6) 0.8156(4) 0.2018(4) 0.0546(18) Uani 1 1 d D . .
H12A H 0.0377 0.8370 0.2546 0.066 Uiso 1 1 calc R . .
H12B H -0.0018 0.7702 0.1896 0.066 Uiso 1 1 calc R . .
O4 O 0.1426(3) 0.6332(2) 0.19904(18) 0.0263(7) Uani 1 1 d . . .
C13 C 0.1511(8) 0.6276(5) 0.1116(3) 0.0576(19) Uani 1 1 d . . .
H13A H 0.2450 0.5995 0.0975 0.069 Uiso 1 1 calc R . .
H13B H 0.1535 0.6797 0.0873 0.069 Uiso 1 1 calc R . .
C14 C 0.0130(8) 0.5856(4) 0.0822(4) 0.0539(16) Uani 1 1 d . . .
H14A H 0.0370 0.5512 0.0370 0.065 Uiso 1 1 calc R . .
H14B H -0.0687 0.6220 0.0636 0.065 Uiso 1 1 calc R . .
C15 C -0.0367(7) 0.5398(3) 0.1526(4) 0.0510(16) Uani 1 1 d . . .
H15A H 0.0189 0.4901 0.1569 0.061 Uiso 1 1 calc R . .
H15B H -0.1487 0.5297 0.1484 0.061 Uiso 1 1 calc R . .
C16 C 0.0054(5) 0.5915(3) 0.2232(3) 0.0341(11) Uani 1 1 d . . .
H16A H -0.0793 0.6278 0.2334 0.041 Uiso 1 1 calc R . .
H16B H 0.0284 0.5607 0.2725 0.041 Uiso 1 1 calc R . .

loop_
_atom_site_aniso_label
_atom_site_aniso_U_11
_atom_site_aniso_U_22
_atom_site_aniso_U_33
_atom_site_aniso_U_23
_atom_site_aniso_U_13
_atom_site_aniso_U_12
Ce1 0.00985(11) 0.01573(12) 0.01894(12) 0.00131(8) 0.00199(8) -0.00021(7)
I1 0.02655(16) 0.01817(15) 0.04279(18) 0.00788(12) -0.00259(12) -0.00481(11)
I2 0.01963(14) 0.03853(18) 0.02468(15) 0.00682(11) 0.00839(10) 0.00870(11)
I3 0.01893(14) 0.04212(18) 0.02872(16) -0.00571(12) 0.00942(11) -0.00057(12)
O1 0.0147(13) 0.0239(15) 0.0184(13) 0.0003(11) 0.0009(10) 0.0025(11)
C1 0.0146(18) 0.027(2) 0.023(2) -0.0016(16) 0.0026(15) 0.0048(16)
C2 0.027(2) 0.026(2) 0.026(2) 0.0007(17) -0.0015(17) 0.0067(18)
C3 0.022(2) 0.027(2) 0.022(2) -0.0020(17) -0.0011(16) 0.0032(18)
C4 0.024(2) 0.033(2) 0.021(2) -0.0021(17) 0.0039(16) 0.0048(18)
O2 0.0196(15) 0.0180(15) 0.0454(19) -0.0004(13) -0.0040(13) -0.0025(12)
C5 0.019(2) 0.032(3) 0.073(4) 0.015(3) -0.011(2) -0.011(2)
C6 0.065(5) 0.089(6) 0.083(5) -0.010(5) -0.025(4) -0.041(5)
C7 0.097(6) 0.030(3) 0.049(3) -0.008(3) -0.020(3) -0.007(3)
C8 0.037(3) 0.018(2) 0.049(3) -0.003(2) 0.003(2) 0.0027(19)
O3 0.0152(14) 0.0290(16) 0.0352(17) 0.0130(13) 0.0030(12) 0.0033(12)
C9 0.023(2) 0.027(2) 0.033(2) 0.0129(18) -0.0003(18) -0.0073(18)
C10 0.040(3) 0.027(3) 0.057(3) 0.010(2) -0.012(2) 0.000(2)
C11 0.038(3) 0.058(4) 0.125(7) 0.040(4) 0.009(4) 0.022(3)
C12 0.014(2) 0.068(4) 0.082(4) 0.034(4) 0.003(2) 0.014(2)
O4 0.0204(15) 0.0314(17) 0.0267(15) 0.0054(13) -0.0027(12) -0.0088(13)
C13 0.058(4) 0.085(5) 0.030(3) 0.001(3) -0.005(3) -0.039(4)
C14 0.049(3) 0.062(4) 0.049(3) -0.023(3) -0.005(3) -0.017(3)
C15 0.027(3) 0.033(3) 0.094(5) -0.015(3) 0.005(3) -0.007(2)
C16 0.016(2) 0.041(3) 0.044(3) 0.013(2) -0.0015(18) -0.008(2)

loop_
_atom_type_symbol
_atom_type_description
_atom_type_scat_dispersion_real
_atom_type_scat_dispersion_imag
_atom_type_scat_source
C C 0.0033 0.0016 'International Tables Vol C Tables 4.2.6.8 and 6.1.1.4'
H H 0.0000 0.0000 'International Tables Vol C Tables 4.2.6.8 and 6.1.1.4'
O O 0.0106 0.0060 'International Tables Vol C Tables 4.2.6.8 and 6.1.1.4'
I I -0.4742 1.8119 'International Tables Vol C Tables 4.2.6.8 and 6.1.1.4'
Ce Ce -0.2486 2.6331 'International Tables Vol C Tables 4.2.6.8 and 6.1.1.4'

loop_
_geom_angle_atom_site_label_1
_geom_angle_atom_site_label_2
_geom_angle_atom_site_label_3
_geom_angle
_geom_angle_site_symmetry_1
_geom_angle_site_symmetry_3
_geom_angle_publ_flag
O1 Ce1 O2 70.11(10) . . ?
O1 Ce1 O3 140.38(10) . . ?
O1 Ce1 O4 149.09(10) . . ?
O2 Ce1 O3 70.51(10) . . ?
O2 Ce1 O4 140.65(10) . . ?
O3 Ce1 O4 70.14(11) . . ?
O1 Ce1 I1 73.50(7) . . ?
O2 Ce1 I1 143.24(7) . . ?
O3 Ce1 I1 146.10(8) . . ?
O4 Ce1 I1 76.04(8) . . ?
O1 Ce1 I2 87.07(6) . . ?
O2 Ce1 I2 88.73(8) . . ?
O3 Ce1 I2 87.92(7) . . ?
O4 Ce1 I2 90.18(7) . . ?
O1 Ce1 I3 96.22(6) . . ?
O2 Ce1 I3 85.07(8) . . ?
O3 Ce1 I3 84.57(7) . . ?
O4 Ce1 I3 90.95(7) . . ?
I1 Ce1 I2 94.486(11) . . ?
I1 Ce1 I3 93.937(11) . . ?
I2 Ce1 I3 171.525(12) . . ?
C4 O1 C1 109.0(3) . . ?
C4 O1 Ce1 119.6(2) . . ?
C1 O1 Ce1 128.0(2) . . ?
O1 C1 C2 105.7(3) . . ?
C1 C2 C3 102.0(3) . . ?
C4 C3 C2 102.1(3) . . ?
O1 C4 C3 104.5(3) . . ?
C8 O2 C5 105.3(4) . . ?
C8 O2 Ce1 127.0(3) . . ?
C5 O2 Ce1 127.6(3) . . ?
O2 C5 C6 104.6(5) . . ?
C7 C6 C5 106.7(5) . . ?
C8 C7 C6 103.3(5) . . ?
O2 C8 C7 104.5(4) . . ?
C12 O3 C9 109.4(3) . . ?
C12 O3 Ce1 125.6(3) . . ?
C9 O3 Ce1 124.9(2) . . ?
O3 C9 C10 105.6(4) . . ?
C11 C10 C9 103.5(4) . . ?
C10 C11 C12 106.9(5) . . ?
O3 C12 C11 105.5(4) . . ?
C13 O4 C16 108.7(4) . . ?
C13 O4 Ce1 123.1(3) . . ?
C16 O4 Ce1 127.8(3) . . ?
O4 C13 C14 106.5(5) . . ?
C13 C14 C15 105.4(5) . . ?
C14 C15 C16 103.0(4) . . ?
O4 C16 C15 104.4(4) . . ?

loop_
_geom_bond_atom_site_label_1
_geom_bond_atom_site_label_2
_geom_bond_distance
_geom_bond_site_symmetry_2
_geom_bond_publ_flag
Ce1 O1 2.480(3) . ?
Ce1 O2 2.550(3) . ?
Ce1 O3 2.520(3) . ?
Ce1 O4 2.509(3) . ?
Ce1 I1 3.1797(6) . ?
Ce1 I2 3.1120(5) . ?
Ce1 I3 3.1323(5) . ?
O1 C4 1.464(5) . ?
O1 C1 1.466(5) . ?
C1 C2 1.510(6) . ?
C2 C3 1.529(6) . ?
C3 C4 1.505(6) . ?
O2 C8 1.451(5) . ?
O2 C5 1.454(5) . ?
C5 C6 1.517(10) . ?
C6 C7 1.510(12) . ?
C7 C8 1.503(8) . ?
O3 C12 1.457(6) . ?
O3 C9 1.458(5) . ?
C9 C10 1.508(7) . ?
C10 C11 1.475(9) . ?
C11 C12 1.4990(10) . ?
O4 C13 1.462(6) . ?
O4 C16 1.469(5) . ?
C13 C14 1.469(8) . ?
C14 C15 1.495(9) . ?
C15 C16 1.508(8) . ?
